data_4317049
loop_
_publ_author_name
'Taketo Taguchi'
'Wolfgang Wernsdorfer'
'Khalil A. Abboud'
'George Christou'

_publ_section_title
;
 Mn8 and Mn16 Clusters from the Use of 2-(Hydroxymethyl)pyridine, and
 Comparison with the Products from Bulkier Chelates: A New High Nuclearity
 Single-Molecule Magnet
;
_journal_name_full 'Inorganic Chemistry'
_journal_page_first 10579
_journal_page_last 10589
_journal_paper_doi 10.1021/ic101594d
_journal_volume 49
_journal_year 2010
_chemical_formula_sum 'C158 H136 Mn16 N10 O50'
_chemical_formula_weight 3853.81
_chemical_name_systematic
; 
 ? 
;
_space_group_IT_number 2
_symmetry_cell_setting triclinic
_symmetry_space_group_name_Hall '-P 1'
_symmetry_space_group_name_H-M 'P -1'
_atom_sites_solution_hydrogens geom
_atom_sites_solution_primary direct
_atom_sites_solution_secondary difmap
_audit_creation_method SHELXL-97
_audit_update_record
;
2009-12-09 # Formatted by publCIF
;
_cell_angle_alpha 71.970(2)
_cell_angle_beta 69.929(2)
_cell_angle_gamma 68.573(2)
_cell_formula_units_Z 1
_cell_length_a 16.821(2)
_cell_length_b 17.187(2)
_cell_length_c 18.690(3)
_cell_measurement_reflns_used 194
_cell_measurement_temperature 100(2)
_cell_measurement_theta_max 28.0
_cell_measurement_theta_min 2.0
_cell_volume 4618.4(11)
_computing_cell_refinement 'Bruker APEX2'
_computing_data_collection 'Bruker APEX2 (Bruker, 2008)'
_computing_data_reduction 'Bruker SAINT (Bruker, 2008)'
_computing_molecular_graphics 'Bruker SHELXTL'
_computing_publication_material 'Bruker SHELXTL'
_computing_structure_refinement 'Bruker SHELXTL'
_computing_structure_solution 'Bruker SHELXTL (Bruker, 2008)'
_diffrn_ambient_temperature 100(2)
_diffrn_measured_fraction_theta_full 0.992
_diffrn_measured_fraction_theta_max 0.992
_diffrn_measurement_device_type 'Bruker APEX-II CCD'
_diffrn_measurement_method '\w scans'
_diffrn_radiation_monochromator graphite
_diffrn_radiation_source 'fine-focus sealed tube'
_diffrn_radiation_type MoK\a
_diffrn_radiation_wavelength 0.71073
_diffrn_reflns_av_R_equivalents 0.0655
_diffrn_reflns_av_sigmaI/netI 0.1130
_diffrn_reflns_limit_h_max 20
_diffrn_reflns_limit_h_min -19
_diffrn_reflns_limit_k_max 20
_diffrn_reflns_limit_k_min -20
_diffrn_reflns_limit_l_max 22
_diffrn_reflns_limit_l_min -22
_diffrn_reflns_number 36574
_diffrn_reflns_theta_full 25.11
_diffrn_reflns_theta_max 25.11
_diffrn_reflns_theta_min 1.35
_exptl_absorpt_coefficient_mu 1.127
_exptl_absorpt_correction_T_max 0.9691
_exptl_absorpt_correction_T_min 0.6645
_exptl_absorpt_correction_type numerical
_exptl_absorpt_process_details 'based on measured indexed crystal faces, Bruker SHELXTL  v6.12 (Bruker 2007)'
_exptl_crystal_colour brown
_exptl_crystal_density_diffrn 1.386
_exptl_crystal_density_method 'not measured'
_exptl_crystal_description plates
_exptl_crystal_F_000 1954
_exptl_crystal_size_max 0.40
_exptl_crystal_size_mid 0.27
_exptl_crystal_size_min 0.03
_platon_squeeze_details
;
;
_refine_diff_density_max 1.586
_refine_diff_density_min -1.018
_refine_diff_density_rms 0.144
_refine_ls_extinction_method none
_refine_ls_goodness_of_fit_ref 1.070
_refine_ls_hydrogen_treatment mixed
_refine_ls_matrix_type full
_refine_ls_number_parameters 993
_refine_ls_number_reflns 16353
_refine_ls_number_restraints 0
_refine_ls_restrained_S_all 1.070
_refine_ls_R_factor_all 0.1186
_refine_ls_R_factor_gt 0.0715
_refine_ls_shift/su_max 0.001
_refine_ls_shift/su_mean 0.000
_refine_ls_structure_factor_coef Fsqd
_refine_ls_weighting_details 'calc w=1/[\s^2^(Fo^2^)+(0.0844P)^2^] where P=(Fo^2^+2Fc^2^)/3'
_refine_ls_weighting_scheme calc
_refine_ls_wR_factor_gt 0.1760
_refine_ls_wR_factor_ref 0.1921
_reflns_number_gt 9205
_reflns_number_total 16353
_reflns_threshold_expression I>2\s(I)
_cod_data_source_file ic101594d_si_002_2.cif
_cod_data_source_block tt101
_cod_depositor_comments
;
The following automatic conversions were performed:

'_symmetry_cell_setting' value 'Triclinic' changed to 'triclinic'
according to the built-in table from CIF Core dictionary named
'cif_core.dic' version 2.4.1 from 2010-06-29.

Automatic conversion script
Id: cif_fix_values 1646 2011-03-28 12:23:43Z adriana 
;
_cod_database_code 4317049

loop_
_symmetry_equiv_pos_as_xyz
'x, y, z'
'-x, -y, -z'

loop_
_atom_site_label
_atom_site_type_symbol
_atom_site_fract_x
_atom_site_fract_y
_atom_site_fract_z
_atom_site_U_iso_or_equiv
_atom_site_adp_type
_atom_site_occupancy
_atom_site_symmetry_multiplicity
_atom_site_calc_flag
_atom_site_refinement_flags
_atom_site_disorder_assembly
_atom_site_disorder_group
Mn1 Mn 0.83457(6) 0.30683(7) 0.82692(6) 0.0279(3) Uani 1 1 d . . .
Mn2 Mn 1.15425(6) 0.41484(6) 0.80552(6) 0.0258(3) Uani 1 1 d . . .
Mn3 Mn 0.82918(6) 0.38162(6) 0.97006(6) 0.0188(2) Uani 1 1 d . . .
Mn4 Mn 0.82844(6) 0.53209(6) 1.04313(5) 0.0179(2) Uani 1 1 d . . .
Mn5 Mn 1.11350(6) 0.30353(6) 0.99635(6) 0.0222(2) Uani 1 1 d . . .
Mn6 Mn 0.98426(6) 0.47961(6) 0.92881(5) 0.0173(2) Uani 1 1 d . . .
Mn7 Mn 1.01672(6) 0.30431(6) 0.86365(6) 0.0215(2) Uani 1 1 d . . .
Mn8 Mn 0.87332(6) 0.49041(6) 0.79298(6) 0.0257(3) Uani 1 1 d . . .
O1 O 0.7735(3) 0.3181(3) 0.9473(3) 0.0254(10) Uani 1 1 d . . .
O2 O 0.9754(3) 0.2426(3) 0.8221(3) 0.0317(11) Uani 1 1 d . . .
O3 O 0.8086(3) 0.4393(3) 0.7651(3) 0.0339(12) Uani 1 1 d . . .
O4 O 1.0889(3) 0.5196(3) 0.8681(2) 0.0212(10) Uani 1 1 d . . .
O6 O 0.7606(3) 0.3609(3) 1.0786(2) 0.0226(10) Uani 1 1 d . . .
O7 O 0.7391(3) 0.4785(3) 1.1207(3) 0.0279(11) Uani 1 1 d . . .
O8 O 0.9468(3) 0.2533(3) 0.9841(3) 0.023(1) Uani 1 1 d . . .
O9 O 1.0174(3) 0.2410(3) 1.0712(3) 0.0287(11) Uani 1 1 d . . .
O10 O 0.7351(3) 0.6004(3) 0.9732(3) 0.0325(12) Uani 1 1 d . . .
O11 O 0.7411(3) 0.4972(3) 0.9217(3) 0.0294(11) Uani 1 1 d . . .
O12 O 0.9783(3) 0.4625(3) 0.6890(3) 0.0396(12) Uani 1 1 d . . .
O13 O 1.0862(3) 0.3765(3) 0.7457(3) 0.0322(11) Uani 1 1 d . . .
O14 O 1.1315(3) 0.2161(3) 0.8484(3) 0.0278(11) Uani 1 1 d . . .
O15 O 1.1892(3) 0.1949(3) 0.9464(3) 0.0335(12) Uani 1 1 d . . .
O16 O 0.8114(3) 0.6016(3) 0.7411(3) 0.0312(11) Uani 1 1 d . . .
O17 O 0.8409(5) 0.6951(4) 0.7797(5) 0.097(3) Uani 1 1 d . . .
O18 O 0.9021(3) 0.3847(3) 0.8646(2) 0.0213(10) Uani 1 1 d . . .
O19 O 0.9256(2) 0.5722(2) 0.9796(2) 0.0184(9) Uani 1 1 d . . .
O20 O 0.8887(2) 0.4372(2) 0.9970(2) 0.0170(9) Uani 1 1 d . . .
O21 O 0.9300(3) 0.5360(3) 0.8320(3) 0.0248(10) Uani 1 1 d . . .
H21 H 0.916(4) 0.593(5) 0.818(4) 0.03(2) Uiso 1 1 d . . .
O22 O 1.2173(3) 0.3710(3) 0.9063(3) 0.0257(10) Uani 1 1 d . . .
O23 O 1.1924(3) 0.2497(3) 1.0788(3) 0.0392(13) Uani 1 1 d . . .
H23' H 1.2417 0.2111 1.0708 0.059 Uiso 1 1 d R . .
H23" H 1.1990 0.2983 1.0863 0.059 Uiso 1 1 d R . .
O24 O 1.0543(2) 0.3712(2) 0.9002(2) 0.0199(10) Uani 1 1 d . . .
N1 N 0.6814(3) 0.3345(4) 0.8483(3) 0.0320(14) Uani 1 1 d . . .
N2 N 0.8502(4) 0.1644(4) 0.8660(4) 0.0403(16) Uani 1 1 d . . .
N3 N 0.8579(4) 0.3081(5) 0.7002(4) 0.0477(17) Uani 1 1 d . . .
N4 N 1.1752(4) 0.5313(4) 0.7183(3) 0.0346(15) Uani 1 1 d . . .
N5 N 1.2843(4) 0.3277(4) 0.7653(3) 0.0340(14) Uani 1 1 d . . .
C1 C 0.6823(4) 0.3267(5) 0.9797(4) 0.0331(17) Uani 1 1 d . . .
H1A H 0.6565 0.3701 1.0124 0.040 Uiso 1 1 calc R . .
H1B H 0.6744 0.2716 1.0136 0.040 Uiso 1 1 calc R . .
C2 C 0.6339(4) 0.3532(4) 0.9173(4) 0.0294(16) Uani 1 1 d . . .
C3 C 0.5432(4) 0.3929(5) 0.9347(5) 0.0372(18) Uani 1 1 d . . .
H3A H 0.5112 0.4049 0.9849 0.045 Uiso 1 1 calc R . .
C4 C 0.5013(5) 0.4142(5) 0.8759(5) 0.051(2) Uani 1 1 d . . .
H4A H 0.4396 0.4425 0.8849 0.062 Uiso 1 1 calc R . .
C5 C 0.5489(5) 0.3946(6) 0.8055(5) 0.051(2) Uani 1 1 d . . .
H5A H 0.5209 0.4076 0.7651 0.061 Uiso 1 1 calc R . .
C6 C 0.6389(5) 0.3551(6) 0.7938(5) 0.048(2) Uani 1 1 d . . .
H6A H 0.6720 0.3421 0.7442 0.058 Uiso 1 1 calc R . .
C7 C 1.0040(5) 0.1540(5) 0.8298(6) 0.054(3) Uani 1 1 d . . .
H7A H 1.0499 0.1292 0.8591 0.065 Uiso 1 1 calc R . .
H7B H 1.0316 0.1404 0.7774 0.065 Uiso 1 1 calc R . .
C8 C 0.9317(5) 0.1142(5) 0.8705(5) 0.0398(19) Uani 1 1 d . . .
C9 C 0.9495(6) 0.0293(5) 0.9083(6) 0.063(3) Uani 1 1 d . . .
H9A H 1.0085 -0.0047 0.9083 0.076 Uiso 1 1 calc R . .
C10 C 0.8795(7) -0.0055(6) 0.9465(7) 0.089(4) Uani 1 1 d . . .
H10A H 0.8896 -0.0627 0.9755 0.107 Uiso 1 1 calc R . .
C11 C 0.7934(7) 0.0451(6) 0.9417(8) 0.104(5) Uani 1 1 d . . .
H11A H 0.7445 0.0224 0.9656 0.125 Uiso 1 1 calc R . .
C12 C 0.7827(5) 0.1287(6) 0.9010(6) 0.072(3) Uani 1 1 d . . .
H12A H 0.7249 0.1632 0.8973 0.086 Uiso 1 1 calc R . .
C13 C 0.7972(5) 0.4606(5) 0.6906(5) 0.048(2) Uani 1 1 d . . .
H13A H 0.8238 0.5073 0.6586 0.058 Uiso 1 1 calc R . .
H13B H 0.7333 0.4817 0.6934 0.058 Uiso 1 1 calc R . .
C14 C 0.8396(5) 0.3849(6) 0.6524(5) 0.047(2) Uani 1 1 d . . .
C15 C 0.8561(6) 0.3959(7) 0.5714(5) 0.062(3) Uani 1 1 d . . .
H15A H 0.8407 0.4512 0.5394 0.074 Uiso 1 1 calc R . .
C16 C 0.8955(8) 0.3236(9) 0.5400(7) 0.093(4) Uani 1 1 d . . .
H16A H 0.9069 0.3285 0.4856 0.112 Uiso 1 1 calc R . .
C17 C 0.9181(8) 0.2443(8) 0.5879(7) 0.090(4) Uani 1 1 d . . .
H17A H 0.9485 0.1946 0.5665 0.109 Uiso 1 1 calc R . .
C18 C 0.8957(7) 0.2379(7) 0.6683(6) 0.079(3) Uani 1 1 d . . .
H18A H 0.9073 0.1829 0.7016 0.095 Uiso 1 1 calc R . .
C19 C 1.0811(4) 0.6051(4) 0.8244(4) 0.0250(15) Uani 1 1 d . . .
H19A H 1.0984 0.6365 0.8502 0.030 Uiso 1 1 calc R . .
H19B H 1.0188 0.6345 0.8229 0.030 Uiso 1 1 calc R . .
C20 C 1.1399(5) 0.6061(5) 0.7415(4) 0.0333(17) Uani 1 1 d . . .
C21 C 1.1520(6) 0.6817(5) 0.6945(5) 0.048(2) Uani 1 1 d . . .
H21A H 1.1254 0.7335 0.7128 0.058 Uiso 1 1 calc R . .
C22 C 1.2052(7) 0.6800(7) 0.6186(5) 0.076(3) Uani 1 1 d . . .
H22A H 1.2159 0.7312 0.5845 0.091 Uiso 1 1 calc R . .
C23 C 1.2418(8) 0.6052(8) 0.5931(5) 0.077(3) Uani 1 1 d . . .
H23A H 1.2769 0.6030 0.5413 0.093 Uiso 1 1 calc R . .
C24 C 1.2256(6) 0.5327(6) 0.6461(5) 0.061(3) Uani 1 1 d . . .
H24A H 1.2527 0.4799 0.6294 0.073 Uiso 1 1 calc R . .
C25 C 1.3088(4) 0.3253(5) 0.8890(5) 0.0371(19) Uani 1 1 d . . .
H25A H 1.3196 0.2746 0.9316 0.045 Uiso 1 1 calc R . .
H25B H 1.3434 0.3623 0.8867 0.045 Uiso 1 1 calc R . .
C26 C 1.3406(5) 0.2965(4) 0.8132(5) 0.0386(19) Uani 1 1 d . . .
C27 C 1.4220(5) 0.2427(5) 0.7913(6) 0.055(2) Uani 1 1 d . . .
H27A H 1.4609 0.2224 0.8241 0.066 Uiso 1 1 calc R . .
C28 C 1.4488(6) 0.2174(6) 0.7230(6) 0.072(3) Uani 1 1 d . . .
H28A H 1.5067 0.1803 0.7081 0.087 Uiso 1 1 calc R . .
C29 C 1.3934(6) 0.2446(7) 0.6743(6) 0.070(3) Uani 1 1 d . . .
H29A H 1.4104 0.2258 0.6271 0.084 Uiso 1 1 calc R . .
C30 C 1.3097(6) 0.3024(6) 0.6998(6) 0.064(3) Uani 1 1 d . . .
H30A H 1.2701 0.3238 0.6676 0.076 Uiso 1 1 calc R . .
C31 C 0.7303(4) 0.4060(4) 1.1309(4) 0.0236(15) Uani 1 1 d . . .
C32 C 0.6800(4) 0.3698(4) 1.2082(4) 0.0261(15) Uani 1 1 d . . .
C33 C 0.6785(4) 0.2852(5) 1.2269(4) 0.0372(18) Uani 1 1 d . . .
H33A H 0.7094 0.2504 1.1893 0.045 Uiso 1 1 calc R . .
C34 C 0.6324(5) 0.2516(6) 1.2995(5) 0.054(2) Uani 1 1 d . . .
H34A H 0.6331 0.1935 1.3118 0.065 Uiso 1 1 calc R . .
C35 C 0.5860(6) 0.3004(7) 1.3536(5) 0.068(3) Uani 1 1 d . . .
H35A H 0.5535 0.2768 1.4032 0.081 Uiso 1 1 calc R . .
C36 C 0.5861(6) 0.3862(7) 1.3360(5) 0.066(3) Uani 1 1 d . . .
H36A H 0.5541 0.4205 1.3738 0.079 Uiso 1 1 calc R . .
C37 C 0.6328(5) 0.4205(5) 1.2636(5) 0.045(2) Uani 1 1 d . . .
H37A H 0.6329 0.4784 1.2516 0.054 Uiso 1 1 calc R . .
C38 C 0.9604(4) 0.2251(4) 1.0513(4) 0.0227(15) Uani 1 1 d . . .
C39 C 0.9070(4) 0.1704(4) 1.1106(4) 0.0234(15) Uani 1 1 d . . .
C40 C 0.8478(4) 0.1462(4) 1.0907(4) 0.0302(17) Uani 1 1 d . . .
H40A H 0.8387 0.1680 1.0400 0.036 Uiso 1 1 calc R . .
C41 C 0.8030(5) 0.0915(4) 1.1440(5) 0.0375(19) Uani 1 1 d . . .
H41A H 0.7644 0.0740 1.1294 0.045 Uiso 1 1 calc R . .
C42 C 0.8132(5) 0.0617(5) 1.2182(5) 0.046(2) Uani 1 1 d . . .
H42A H 0.7813 0.0243 1.2554 0.055 Uiso 1 1 calc R . .
C43 C 0.8714(5) 0.0873(5) 1.2385(5) 0.049(2) Uani 1 1 d . . .
H43A H 0.8787 0.0675 1.2899 0.059 Uiso 1 1 calc R . .
C44 C 0.9172(5) 0.1401(4) 1.1852(4) 0.0377(18) Uani 1 1 d . . .
H44A H 0.9570 0.1565 1.1995 0.045 Uiso 1 1 calc R . .
C45 C 0.7093(4) 0.5712(4) 0.9341(4) 0.0223(15) Uani 1 1 d . . .
C46 C 0.6338(4) 0.6301(4) 0.8985(4) 0.0231(15) Uani 1 1 d . . .
C47 C 0.6009(4) 0.5973(4) 0.8596(4) 0.0281(16) Uani 1 1 d . . .
H47A H 0.6272 0.5401 0.8525 0.034 Uiso 1 1 calc R . .
C48 C 0.5278(4) 0.6505(5) 0.8310(4) 0.0361(18) Uani 1 1 d . . .
H48A H 0.5030 0.6290 0.8053 0.043 Uiso 1 1 calc R . .
C49 C 0.4918(5) 0.7335(5) 0.8400(5) 0.043(2) Uani 1 1 d . . .
H49A H 0.4431 0.7696 0.8193 0.051 Uiso 1 1 calc R . .
C50 C 0.5255(5) 0.7646(5) 0.8784(5) 0.045(2) Uani 1 1 d . . .
H50A H 0.5000 0.8221 0.8848 0.054 Uiso 1 1 calc R . .
C51 C 0.5965(4) 0.7128(4) 0.9081(4) 0.0336(17) Uani 1 1 d . . .
H51A H 0.6196 0.7344 0.9352 0.040 Uiso 1 1 calc R . .
C52 C 1.0496(5) 0.4048(5) 0.6891(4) 0.0289(16) Uani 1 1 d . . .
C53 C 1.0913(5) 0.3592(6) 0.6221(5) 0.044(2) Uani 1 1 d . . .
C54 C 1.1437(6) 0.2761(7) 0.6334(6) 0.065(3) Uani 1 1 d . . .
H54A H 1.1567 0.2498 0.6825 0.078 Uiso 1 1 calc R . .
C55 C 1.1772(8) 0.2306(8) 0.5773(7) 0.095(4) Uani 1 1 d . . .
H55A H 1.2108 0.1722 0.5873 0.114 Uiso 1 1 calc R . .
C56 C 1.1618(8) 0.2698(10) 0.5062(8) 0.101(4) Uani 1 1 d . . .
H56A H 1.1866 0.2385 0.4659 0.121 Uiso 1 1 calc R . .
C57 C 1.1117(8) 0.3531(9) 0.4908(6) 0.082(3) Uani 1 1 d . . .
H57A H 1.1037 0.3806 0.4401 0.098 Uiso 1 1 calc R . .
C58 C 1.0723(6) 0.3969(7) 0.5528(5) 0.060(3) Uani 1 1 d . . .
H58A H 1.0324 0.4528 0.5456 0.072 Uiso 1 1 calc R . .
C59 C 1.1918(4) 0.1797(4) 0.8862(4) 0.0253(16) Uani 1 1 d . . .
C60 C 1.2714(4) 0.1128(4) 0.8504(5) 0.0333(18) Uani 1 1 d . . .
C61 C 1.3380(5) 0.0728(5) 0.8858(5) 0.047(2) Uani 1 1 d . . .
H61A H 1.3339 0.0875 0.9322 0.056 Uiso 1 1 calc R . .
C62 C 1.4118(6) 0.0113(5) 0.8558(7) 0.069(3) Uani 1 1 d . . .
H62A H 1.4570 -0.0180 0.8824 0.083 Uiso 1 1 calc R . .
C63 C 1.4189(5) -0.0072(5) 0.7857(6) 0.059(3) Uani 1 1 d . . .
H63A H 1.4694 -0.0493 0.7643 0.071 Uiso 1 1 calc R . .
C64 C 1.3535(5) 0.0350(5) 0.7481(6) 0.057(2) Uani 1 1 d . . .
H64A H 1.3592 0.0234 0.6997 0.069 Uiso 1 1 calc R . .
C65 C 1.2788(5) 0.0947(5) 0.7805(5) 0.043(2) Uani 1 1 d . . .
H65A H 1.2327 0.1233 0.7549 0.051 Uiso 1 1 calc R . .
C66 C 0.7999(5) 0.6773(5) 0.7458(5) 0.046(2) Uani 1 1 d . . .
C67 C 0.7333(5) 0.7471(5) 0.7088(5) 0.046(2) Uani 1 1 d . . .
C68 C 0.7206(7) 0.8302(6) 0.7085(6) 0.072(3) Uani 1 1 d . . .
H68A H 0.7539 0.8443 0.7320 0.086 Uiso 1 1 calc R . .
C69 C 0.6577(8) 0.8941(7) 0.6729(8) 0.096(4) Uani 1 1 d . . .
H69A H 0.6493 0.9524 0.6712 0.115 Uiso 1 1 calc R . .
C70 C 0.6084(7) 0.8738(9) 0.6408(6) 0.089(4) Uani 1 1 d . . .
H70A H 0.5668 0.9177 0.6155 0.106 Uiso 1 1 calc R . .
C71 C 0.6187(6) 0.7936(7) 0.6450(5) 0.069(3) Uani 1 1 d . . .
H71A H 0.5815 0.7794 0.6257 0.083 Uiso 1 1 calc R . .
C72 C 0.6823(5) 0.7294(6) 0.6769(4) 0.051(2) Uani 1 1 d . . .
H72A H 0.6907 0.6718 0.6767 0.062 Uiso 1 1 calc R . .
C73 C 0.3674(6) 1.0627(6) 0.0828(5) 0.116(7) Uiso 0.65 1 d PG D 1
O25 O 0.3393(8) 1.1351(6) 0.0547(6) 0.153(3) Uiso 0.65 1 d PG D 1
O26 O 0.4390(6) 1.0231(8) 0.0531(6) 0.153(3) Uiso 0.65 1 d PG D 1
C74 C 0.3181(6) 1.0254(5) 0.1533(5) 0.153(3) Uiso 0.65 1 d PG D 1
C75 C 0.3604(7) 0.9530(6) 0.2004(5) 0.153(3) Uiso 0.65 1 d PG D 1
H75A H 0.4231 0.9327 0.1876 0.184 Uiso 0.65 1 calc PR D 1
C76 C 0.3108(10) 0.9103(7) 0.2663(6) 0.153(3) Uiso 0.65 1 d PG D 1
H76A H 0.3397 0.8608 0.2984 0.184 Uiso 0.65 1 calc PR D 1
C77 C 0.219(1) 0.9399(9) 0.2850(6) 0.153(3) Uiso 0.65 1 d PG D 1
H77A H 0.1851 0.9107 0.3300 0.184 Uiso 0.65 1 calc PR D 1
C78 C 0.1767(7) 1.0123(9) 0.2379(7) 0.153(3) Uiso 0.65 1 d PG D 1
H78A H 0.1140 1.0325 0.2508 0.184 Uiso 0.65 1 calc PR D 1
C79 C 0.2263(6) 1.0550(7) 0.1721(6) 0.153(3) Uiso 0.65 1 d PG D 1
H79A H 0.1974 1.1044 0.1399 0.184 Uiso 0.65 1 calc PR D 1
C80 C 0.5343(10) 0.4079(9) 0.5521(8) 0.101(11) Uiso 0.35 1 d . . .
O27 O 0.4734(11) 0.4165(12) 0.5294(12) 0.135(5) Uiso 0.35 1 d . . .
O28 O 0.5557(14) 0.4694(9) 0.5428(12) 0.135(5) Uiso 0.35 1 d . . .
C81 C 0.5922(9) 0.3268(9) 0.5696(7) 0.135(5) Uiso 0.35 1 d . . .
C82 C 0.6422(12) 0.3111(11) 0.621(1) 0.135(5) Uiso 0.35 1 d . . .
H82A H 0.6394 0.3564 0.6416 0.162 Uiso 0.35 1 calc . . .
C83 C 0.6963(13) 0.2292(13) 0.6422(13) 0.135(5) Uiso 0.35 1 d . . .
H83A H 0.7305 0.2185 0.6774 0.162 Uiso 0.35 1 calc . . .
C84 C 0.7004(13) 0.163(1) 0.6120(14) 0.135(5) Uiso 0.35 1 d . . .
H84A H 0.7373 0.1071 0.6266 0.162 Uiso 0.35 1 calc . . .
C85 C 0.6504(14) 0.1787(9) 0.5606(14) 0.135(5) Uiso 0.35 1 d . . .
H85A H 0.6532 0.1335 0.5400 0.162 Uiso 0.35 1 calc . . .
C86 C 0.5963(12) 0.2606(10) 0.5394(11) 0.135(5) Uiso 0.35 1 d . . .
H86A H 0.5621 0.2713 0.5043 0.162 Uiso 0.35 1 calc . . .

loop_
_atom_site_aniso_label
_atom_site_aniso_U_11
_atom_site_aniso_U_22
_atom_site_aniso_U_33
_atom_site_aniso_U_23
_atom_site_aniso_U_13
_atom_site_aniso_U_12
Mn1 0.0197(5) 0.0323(6) 0.0383(6) -0.0132(5) -0.0130(5) -0.0050(5)
Mn2 0.0175(5) 0.0313(6) 0.0311(6) -0.0114(5) -0.0041(4) -0.0079(4)
Mn3 0.0130(5) 0.0183(5) 0.0278(6) -0.0046(4) -0.0087(4) -0.0043(4)
Mn4 0.0105(4) 0.0161(5) 0.0283(6) -0.0051(4) -0.0074(4) -0.0027(4)
Mn5 0.0156(5) 0.0151(5) 0.0380(6) -0.0041(4) -0.0132(5) -0.0024(4)
Mn6 0.0110(4) 0.0171(5) 0.0247(5) -0.0032(4) -0.0078(4) -0.0029(4)
Mn7 0.0128(5) 0.0211(5) 0.0331(6) -0.0099(4) -0.0082(4) -0.0024(4)
Mn8 0.0229(5) 0.0270(6) 0.0305(6) -0.0034(5) -0.0163(5) -0.0043(4)
O1 0.014(2) 0.029(3) 0.041(3) -0.012(2) -0.010(2) -0.0094(19)
O2 0.021(2) 0.032(3) 0.051(3) -0.023(2) -0.015(2) -0.002(2)
O3 0.032(3) 0.040(3) 0.041(3) -0.007(2) -0.027(2) -0.008(2)
O4 0.016(2) 0.022(2) 0.023(2) -0.0010(19) -0.0079(19) -0.0033(18)
O6 0.021(2) 0.024(2) 0.026(3) -0.006(2) -0.009(2) -0.0063(19)
O7 0.014(2) 0.025(3) 0.047(3) -0.009(2) -0.008(2) -0.0071(19)
O8 0.017(2) 0.017(2) 0.032(3) -0.003(2) -0.011(2) -0.0003(18)
O9 0.025(2) 0.026(3) 0.039(3) -0.004(2) -0.015(2) -0.008(2)
O10 0.024(2) 0.020(3) 0.058(3) -0.007(2) -0.028(2) 0.003(2)
O11 0.023(2) 0.018(3) 0.054(3) -0.009(2) -0.026(2) 0.003(2)
O12 0.030(3) 0.047(3) 0.038(3) -0.008(3) -0.015(2) -0.002(3)
O13 0.026(3) 0.041(3) 0.035(3) -0.011(2) -0.010(2) -0.011(2)
O14 0.015(2) 0.025(3) 0.046(3) -0.015(2) -0.008(2) -0.003(2)
O15 0.031(3) 0.022(3) 0.051(3) -0.009(2) -0.023(3) 0.002(2)
O16 0.028(3) 0.031(3) 0.033(3) 0.003(2) -0.021(2) -0.002(2)
O17 0.155(7) 0.029(4) 0.150(7) 0.009(4) -0.129(7) -0.014(4)
O18 0.018(2) 0.021(2) 0.023(2) -0.0026(19) -0.0118(19) 0.0001(18)
O19 0.016(2) 0.013(2) 0.028(2) 0.0016(18) -0.0174(19) -0.0002(17)
O20 0.0081(19) 0.013(2) 0.030(2) -0.0039(18) -0.0107(18) 0.0008(16)
O21 0.026(2) 0.022(3) 0.029(3) 0.000(2) -0.018(2) -0.004(2)
O22 0.015(2) 0.024(2) 0.042(3) -0.012(2) -0.013(2) -0.0012(19)
O23 0.032(3) 0.031(3) 0.063(4) -0.002(3) -0.033(3) -0.006(2)
O24 0.0061(19) 0.020(2) 0.033(3) -0.007(2) -0.0081(19) 0.0001(17)
N1 0.020(3) 0.042(4) 0.044(4) -0.015(3) -0.013(3) -0.013(3)
N2 0.024(3) 0.031(4) 0.069(5) -0.019(3) -0.016(3) -0.001(3)
N3 0.049(4) 0.052(5) 0.048(4) -0.016(4) -0.016(4) -0.012(4)
N4 0.033(3) 0.050(4) 0.025(3) -0.012(3) -0.004(3) -0.016(3)
N5 0.027(3) 0.041(4) 0.036(4) -0.019(3) 0.001(3) -0.013(3)
C1 0.018(3) 0.054(5) 0.039(4) -0.017(4) -0.007(3) -0.019(3)
C2 0.020(4) 0.035(4) 0.042(5) -0.009(3) -0.014(3) -0.011(3)
C3 0.020(4) 0.039(5) 0.053(5) -0.012(4) -0.011(4) -0.007(3)
C4 0.023(4) 0.052(6) 0.078(7) -0.007(5) -0.023(5) -0.006(4)
C5 0.031(5) 0.081(7) 0.047(5) -0.013(5) -0.022(4) -0.011(4)
C6 0.029(4) 0.081(6) 0.044(5) -0.018(5) -0.015(4) -0.017(4)
C7 0.027(4) 0.046(5) 0.109(8) -0.044(5) -0.028(5) 0.002(4)
C8 0.032(4) 0.035(5) 0.066(6) -0.025(4) -0.020(4) -0.007(4)
C9 0.048(5) 0.023(5) 0.119(9) -0.028(5) -0.033(6) 0.010(4)
C10 0.071(7) 0.029(5) 0.129(10) -0.014(6) 0.001(7) -0.001(5)
C11 0.047(6) 0.043(6) 0.180(13) -0.017(7) 0.014(7) -0.010(5)
C12 0.027(4) 0.037(5) 0.14(1) -0.026(6) 0.002(5) -0.013(4)
C13 0.048(5) 0.055(6) 0.052(5) -0.004(4) -0.030(4) -0.019(4)
C14 0.030(4) 0.074(7) 0.052(6) -0.024(5) -0.014(4) -0.022(4)
C15 0.058(6) 0.097(8) 0.039(5) -0.013(5) -0.010(5) -0.036(6)
C16 0.111(10) 0.143(12) 0.056(7) -0.058(8) 0.003(7) -0.063(9)
C17 0.117(10) 0.089(9) 0.072(8) -0.036(7) -0.021(8) -0.025(8)
C18 0.108(9) 0.071(7) 0.063(7) -0.029(6) -0.039(7) -0.004(6)
C19 0.023(3) 0.021(4) 0.035(4) -0.003(3) -0.013(3) -0.007(3)
C20 0.035(4) 0.044(5) 0.027(4) 0.001(4) -0.017(3) -0.017(4)
C21 0.064(6) 0.041(5) 0.039(5) 0.014(4) -0.022(4) -0.025(4)
C22 0.104(9) 0.081(8) 0.036(6) 0.024(5) -0.015(6) -0.052(7)
C23 0.113(9) 0.092(9) 0.027(5) -0.005(6) -0.007(6) -0.045(7)
C24 0.082(7) 0.065(6) 0.038(5) -0.015(5) -0.002(5) -0.033(5)
C25 0.011(3) 0.039(4) 0.062(5) -0.016(4) -0.015(3) 0.002(3)
C26 0.024(4) 0.025(4) 0.063(6) -0.017(4) 0.000(4) -0.008(3)
C27 0.032(4) 0.045(5) 0.085(7) -0.028(5) -0.003(5) -0.005(4)
C28 0.047(6) 0.063(7) 0.081(8) -0.033(6) 0.021(6) -0.007(5)
C29 0.048(6) 0.080(7) 0.083(8) -0.037(6) 0.003(6) -0.022(5)
C30 0.040(5) 0.074(7) 0.078(7) -0.030(6) -0.005(5) -0.017(5)
C31 0.007(3) 0.024(4) 0.035(4) -0.001(3) -0.014(3) 0.005(3)
C32 0.020(3) 0.030(4) 0.030(4) -0.009(3) -0.014(3) 0.000(3)
C33 0.023(4) 0.042(5) 0.043(5) -0.006(4) -0.011(4) -0.005(3)
C34 0.048(5) 0.053(6) 0.045(5) 0.007(5) -0.006(4) -0.016(4)
C35 0.066(7) 0.082(8) 0.038(5) 0.001(5) 0.002(5) -0.028(6)
C36 0.065(6) 0.088(8) 0.039(5) -0.015(5) -0.001(5) -0.026(6)
C37 0.039(5) 0.051(5) 0.044(5) -0.010(4) -0.006(4) -0.018(4)
C38 0.012(3) 0.020(4) 0.033(4) -0.006(3) -0.007(3) 0.000(3)
C39 0.018(3) 0.011(3) 0.042(4) -0.005(3) -0.007(3) -0.005(3)
C40 0.021(3) 0.018(4) 0.050(5) -0.008(3) -0.012(3) 0.000(3)
C41 0.034(4) 0.021(4) 0.063(6) 0.000(4) -0.019(4) -0.013(3)
C42 0.042(5) 0.028(4) 0.065(6) 0.002(4) -0.012(4) -0.017(4)
C43 0.061(6) 0.041(5) 0.040(5) 0.012(4) -0.018(4) -0.021(4)
C44 0.040(4) 0.030(4) 0.047(5) 0.002(4) -0.018(4) -0.017(4)
C45 0.012(3) 0.019(4) 0.031(4) 0.007(3) -0.009(3) -0.005(3)
C46 0.011(3) 0.021(4) 0.038(4) -0.002(3) -0.012(3) -0.004(3)
C47 0.021(4) 0.029(4) 0.027(4) -0.001(3) -0.007(3) -0.003(3)
C48 0.023(4) 0.045(5) 0.045(5) -0.006(4) -0.023(4) -0.005(3)
C49 0.026(4) 0.040(5) 0.055(5) 0.005(4) -0.026(4) -0.001(4)
C50 0.033(4) 0.021(4) 0.082(6) 0.000(4) -0.033(4) 0.001(3)
C51 0.027(4) 0.027(4) 0.053(5) -0.004(4) -0.023(4) -0.006(3)
C52 0.032(4) 0.039(4) 0.023(4) -0.007(3) -0.006(3) -0.018(4)
C53 0.029(4) 0.065(6) 0.039(5) -0.016(4) -0.004(4) -0.014(4)
C54 0.052(6) 0.086(8) 0.053(6) -0.035(6) -0.005(5) -0.007(5)
C55 0.109(10) 0.117(10) 0.055(7) -0.051(7) -0.013(7) -0.009(8)
C56 0.085(9) 0.142(13) 0.086(10) -0.078(10) 0.018(8) -0.037(9)
C57 0.089(9) 0.136(11) 0.035(6) -0.029(7) -0.003(6) -0.053(8)
C58 0.051(5) 0.101(8) 0.040(5) -0.013(5) -0.011(5) -0.035(5)
C59 0.016(3) 0.015(3) 0.044(5) -0.003(3) -0.007(3) -0.007(3)
C60 0.015(3) 0.023(4) 0.059(5) -0.013(4) -0.002(3) -0.007(3)
C61 0.027(4) 0.028(4) 0.075(6) -0.011(4) -0.015(4) 0.006(3)
C62 0.032(5) 0.037(5) 0.122(9) -0.017(6) -0.022(6) 0.012(4)
C63 0.028(5) 0.034(5) 0.096(8) -0.023(5) 0.007(5) 0.002(4)
C64 0.033(5) 0.047(5) 0.088(7) -0.036(5) 0.003(5) -0.006(4)
C65 0.021(4) 0.039(5) 0.067(6) -0.023(4) -0.005(4) -0.004(3)
C66 0.047(5) 0.041(5) 0.047(5) 0.006(4) -0.031(4) -0.003(4)
C67 0.050(5) 0.033(5) 0.039(5) -0.004(4) -0.016(4) 0.006(4)
C68 0.074(7) 0.045(6) 0.092(8) -0.003(5) -0.050(6) 0.004(5)
C69 0.093(9) 0.042(6) 0.118(10) -0.015(6) -0.032(8) 0.022(6)
C70 0.053(7) 0.105(10) 0.056(7) -0.001(7) -0.019(6) 0.027(7)
C71 0.053(6) 0.070(7) 0.062(7) 0.000(6) -0.029(5) 0.008(5)
C72 0.034(5) 0.065(6) 0.037(5) 0.004(4) -0.017(4) 0.000(4)

loop_
_atom_type_symbol
_atom_type_description
_atom_type_scat_dispersion_real
_atom_type_scat_dispersion_imag
_atom_type_scat_source
C C 0.0033 0.0016 'International Tables Vol C Tables 4.2.6.8 and 6.1.1.4'
H H 0.0000 0.0000 'International Tables Vol C Tables 4.2.6.8 and 6.1.1.4'
N N 0.0061 0.0033 'International Tables Vol C Tables 4.2.6.8 and 6.1.1.4'
O O 0.0106 0.0060 'International Tables Vol C Tables 4.2.6.8 and 6.1.1.4'
Mn Mn 0.3368 0.7283 'International Tables Vol C Tables 4.2.6.8 and 6.1.1.4'

loop_
_geom_angle_atom_site_label_1
_geom_angle_atom_site_label_2
_geom_angle_atom_site_label_3
_geom_angle
_geom_angle_site_symmetry_1
_geom_angle_site_symmetry_3
_geom_angle_publ_flag
O1 Mn1 O3 102.42(17) . . ?
O1 Mn1 O2 104.38(16) . . ?
O3 Mn1 O2 113.34(18) . . ?
O1 Mn1 N3 163.7(2) . . ?
O3 Mn1 N3 72.7(2) . . ?
O2 Mn1 N3 91.7(2) . . ?
O1 Mn1 N2 88.6(2) . . ?
O3 Mn1 N2 164.8(2) . . ?
O2 Mn1 N2 73.25(19) . . ?
N3 Mn1 N2 93.9(2) . . ?
O1 Mn1 N1 72.84(18) . . ?
O3 Mn1 N1 83.25(19) . . ?
O2 Mn1 N1 163.23(19) . . ?
N3 Mn1 N1 91.1(2) . . ?
N2 Mn1 N1 90.1(2) . . ?
O1 Mn1 O18 69.22(14) . . ?
O3 Mn1 O18 68.31(14) . . ?
O2 Mn1 O18 66.60(14) . . ?
N3 Mn1 O18 120.9(2) . . ?
N2 Mn1 O18 126.21(18) . . ?
N1 Mn1 O18 125.13(17) . . ?
O24 Mn2 N5 121.57(19) . . ?
O24 Mn2 O4 75.99(15) . . ?
N5 Mn2 O4 141.47(19) . . ?
O24 Mn2 O13 77.72(16) . . ?
N5 Mn2 O13 95.36(19) . . ?
O4 Mn2 O13 122.84(16) . . ?
O24 Mn2 N4 140.97(19) . . ?
N5 Mn2 N4 97.4(2) . . ?
O4 Mn2 N4 74.27(18) . . ?
O13 Mn2 N4 97.95(19) . . ?
O24 Mn2 O22 78.16(15) . . ?
N5 Mn2 O22 74.86(19) . . ?
O4 Mn2 O22 76.36(15) . . ?
O13 Mn2 O22 143.60(17) . . ?
N4 Mn2 O22 117.86(18) . . ?
O24 Mn2 Mn6 38.41(10) . . ?
N5 Mn2 Mn6 154.42(17) . . ?
O4 Mn2 Mn6 39.68(11) . . ?
O13 Mn2 Mn6 94.02(12) . . ?
N4 Mn2 Mn6 104.81(15) . . ?
O22 Mn2 Mn6 83.51(11) . . ?
O24 Mn2 Mn7 33.91(11) . . ?
N5 Mn2 Mn7 105.97(15) . . ?
O4 Mn2 Mn7 104.70(11) . . ?
O13 Mn2 Mn7 46.05(12) . . ?
N4 Mn2 Mn7 137.78(15) . . ?
O22 Mn2 Mn7 102.14(11) . . ?
Mn6 Mn2 Mn7 65.07(3) . . ?
O20 Mn3 O1 175.81(18) . . ?
O20 Mn3 O18 94.85(17) . . ?
O1 Mn3 O18 86.23(18) . . ?
O20 Mn3 O6 89.47(17) . . ?
O1 Mn3 O6 88.98(18) . . ?
O18 Mn3 O6 171.88(17) . . ?
O20 Mn3 O11 95.05(16) . . ?
O1 Mn3 O11 89.07(17) . . ?
O18 Mn3 O11 85.48(17) . . ?
O6 Mn3 O11 101.01(18) . . ?
O20 Mn3 O8 89.26(15) . . ?
O1 Mn3 O8 87.00(16) . . ?
O18 Mn3 O8 77.88(16) . . ?
O6 Mn3 O8 95.33(16) . . ?
O11 Mn3 O8 163.12(17) . . ?
O20 Mn3 Mn7 84.46(12) . . ?
O1 Mn3 Mn7 94.19(13) . . ?
O18 Mn3 Mn7 34.80(11) . . ?
O6 Mn3 Mn7 139.45(13) . . ?
O11 Mn3 Mn7 119.43(13) . . ?
O8 Mn3 Mn7 44.69(11) . . ?
O20 Mn4 O19 84.19(17) . . ?
O20 Mn4 O22 171.30(16) . 2_767 ?
O19 Mn4 O22 89.93(17) . 2_767 ?
O20 Mn4 O7 93.99(18) . . ?
O19 Mn4 O7 170.81(17) . . ?
O22 Mn4 O7 90.81(18) 2_767 . ?
O20 Mn4 O10 99.29(17) . . ?
O19 Mn4 O10 99.98(17) . . ?
O22 Mn4 O10 88.01(17) 2_767 . ?
O7 Mn4 O10 89.19(18) . . ?
O20 Mn4 O4 92.21(15) . 2_767 ?
O19 Mn4 O4 82.60(15) . 2_767 ?
O22 Mn4 O4 80.66(16) 2_767 2_767 ?
O7 Mn4 O4 88.48(16) . 2_767 ?
O10 Mn4 O4 168.40(16) . 2_767 ?
O20 Mn4 Mn6 42.33(12) . . ?
O19 Mn4 Mn6 41.92(12) . . ?
O22 Mn4 Mn6 131.74(13) 2_767 . ?
O7 Mn4 Mn6 135.98(13) . . ?
O10 Mn4 Mn6 101.19(13) . . ?
O4 Mn4 Mn6 88.32(10) 2_767 . ?
O20 Mn4 Mn5 126.23(12) . 2_767 ?
O19 Mn4 Mn5 42.16(12) . 2_767 ?
O22 Mn4 Mn5 48.62(13) 2_767 2_767 ?
O7 Mn4 Mn5 139.43(13) . 2_767 ?
O10 Mn4 Mn5 89.21(12) . 2_767 ?
O4 Mn4 Mn5 85.19(11) 2_767 2_767 ?
Mn6 Mn4 Mn5 83.90(3) . 2_767 ?
O15 Mn5 O9 91.56(18) . . ?
O15 Mn5 O19 160.47(18) . 2_767 ?
O9 Mn5 O19 107.94(16) . 2_767 ?
O15 Mn5 O23 86.62(18) . . ?
O9 Mn5 O23 91.28(18) . . ?
O19 Mn5 O23 91.90(16) 2_767 . ?
O15 Mn5 O24 93.84(17) . . ?
O9 Mn5 O24 100.43(16) . . ?
O19 Mn5 O24 83.74(15) 2_767 . ?
O23 Mn5 O24 168.25(17) . . ?
O15 Mn5 O22 86.29(17) . . ?
O9 Mn5 O22 175.87(16) . . ?
O19 Mn5 O22 74.29(15) 2_767 . ?
O23 Mn5 O22 92.11(17) . . ?
O24 Mn5 O22 76.22(15) . . ?
O15 Mn5 Mn4 124.21(13) . 2_767 ?
O9 Mn5 Mn4 143.98(12) . 2_767 ?
O19 Mn5 Mn4 36.27(11) 2_767 2_767 ?
O23 Mn5 Mn4 87.20(13) . 2_767 ?
O24 Mn5 Mn4 82.83(11) . 2_767 ?
O22 Mn5 Mn4 38.67(10) . 2_767 ?
O15 Mn5 Mn6 129.95(13) . . ?
O9 Mn5 Mn6 98.93(12) . . ?
O19 Mn5 Mn6 49.36(10) 2_767 . ?
O23 Mn5 Mn6 141.23(13) . . ?
O24 Mn5 Mn6 36.18(10) . . ?
O22 Mn5 Mn6 79.83(10) . . ?
Mn4 Mn5 Mn6 62.93(3) 2_767 . ?
O19 Mn6 O20 83.22(17) . . ?
O19 Mn6 O24 165.61(17) . . ?
O20 Mn6 O24 93.78(17) . . ?
O19 Mn6 O4 95.30(17) . . ?
O20 Mn6 O4 173.67(17) . . ?
O24 Mn6 O4 86.14(17) . . ?
O19 Mn6 O21 96.47(17) . . ?
O20 Mn6 O21 96.90(17) . . ?
O24 Mn6 O21 97.86(18) . . ?
O4 Mn6 O21 89.37(17) . . ?
O19 Mn6 O19 84.85(15) . 2_767 ?
O20 Mn6 O19 96.31(15) . 2_767 ?
O24 Mn6 O19 81.50(15) . 2_767 ?
O4 Mn6 O19 77.41(15) . 2_767 ?
O21 Mn6 O19 166.78(16) . 2_767 ?
O19 Mn6 Mn4 41.82(12) . . ?
O20 Mn6 Mn4 41.47(12) . . ?
O24 Mn6 Mn4 134.19(13) . . ?
O4 Mn6 Mn4 137.02(12) . . ?
O21 Mn6 Mn4 97.14(12) . . ?
O19 Mn6 Mn4 92.59(10) 2_767 . ?
O19 Mn6 Mn2 140.38(13) . . ?
O20 Mn6 Mn2 136.29(12) . . ?
O24 Mn6 Mn2 43.52(12) . . ?
O4 Mn6 Mn2 45.13(12) . . ?
O21 Mn6 Mn2 83.41(12) . . ?
O19 Mn6 Mn2 87.21(10) 2_767 . ?
Mn4 Mn6 Mn2 177.71(4) . . ?
O19 Mn6 Mn5 124.33(12) . . ?
O20 Mn6 Mn5 87.24(12) . . ?
O24 Mn6 Mn5 41.31(12) . . ?
O4 Mn6 Mn5 88.54(12) . . ?
O21 Mn6 Mn5 139.16(13) . . ?
O19 Mn6 Mn5 41.96(9) 2_767 . ?
Mn4 Mn6 Mn5 111.67(4) . . ?
Mn2 Mn6 Mn5 66.77(3) . . ?
O19 Mn6 Mn6 48.93(11) . 2_767 ?
O20 Mn6 Mn6 90.79(12) . 2_767 ?
O24 Mn6 Mn6 117.30(12) . 2_767 ?
O4 Mn6 Mn6 83.65(12) . 2_767 ?
O21 Mn6 Mn6 143.44(14) . 2_767 ?
O19 Mn6 Mn6 35.92(9) 2_767 2_767 ?
Mn4 Mn6 Mn6 66.13(4) . 2_767 ?
Mn2 Mn6 Mn6 114.64(4) . 2_767 ?
Mn5 Mn6 Mn6 76.67(4) . 2_767 ?
O24 Mn7 O2 176.4(2) . . ?
O24 Mn7 O18 94.15(17) . . ?
O2 Mn7 O18 83.23(18) . . ?
O24 Mn7 O14 94.48(17) . . ?
O2 Mn7 O14 87.95(18) . . ?
O18 Mn7 O14 170.24(18) . . ?
O24 Mn7 O8 91.09(17) . . ?
O2 Mn7 O8 91.05(18) . . ?
O18 Mn7 O8 82.18(16) . . ?
O14 Mn7 O8 102.20(17) . . ?
O24 Mn7 O13 80.57(17) . . ?
O2 Mn7 O13 97.08(19) . . ?
O18 Mn7 O13 94.26(17) . . ?
O14 Mn7 O13 82.67(18) . . ?
O8 Mn7 O13 170.71(16) . . ?
O24 Mn7 Mn3 84.61(12) . . ?
O2 Mn7 Mn3 94.59(13) . . ?
O18 Mn7 Mn3 35.04(12) . . ?
O14 Mn7 Mn3 150.90(14) . . ?
O8 Mn7 Mn3 48.85(10) . . ?
O13 Mn7 Mn3 125.53(12) . . ?
O24 Mn7 Mn2 39.64(13) . . ?
O2 Mn7 Mn2 138.84(15) . . ?
O18 Mn7 Mn2 106.45(13) . . ?
O14 Mn7 Mn2 77.66(13) . . ?
O8 Mn7 Mn2 129.47(11) . . ?
O13 Mn7 Mn2 43.36(11) . . ?
Mn3 Mn7 Mn2 116.49(4) . . ?
O21 Mn8 O3 173.4(2) . . ?
O21 Mn8 O18 90.09(19) . . ?
O3 Mn8 O18 85.52(18) . . ?
O21 Mn8 O16 93.5(2) . . ?
O3 Mn8 O16 89.40(19) . . ?
O18 Mn8 O16 163.72(19) . . ?
O21 Mn8 O12 97.74(19) . . ?
O3 Mn8 O12 87.90(19) . . ?
O18 Mn8 O12 100.43(18) . . ?
O16 Mn8 O12 94.81(19) . . ?
C1 O1 Mn3 121.2(4) . . ?
C1 O1 Mn1 120.4(4) . . ?
Mn3 O1 Mn1 107.39(19) . . ?
C7 O2 Mn7 124.9(4) . . ?
C7 O2 Mn1 117.0(4) . . ?
Mn7 O2 Mn1 108.92(19) . . ?
C13 O3 Mn8 122.1(4) . . ?
C13 O3 Mn1 119.5(4) . . ?
Mn8 O3 Mn1 107.45(19) . . ?
C19 O4 Mn6 121.9(3) . . ?
C19 O4 Mn2 118.5(3) . . ?
Mn6 O4 Mn2 95.19(17) . . ?
C19 O4 Mn4 118.1(3) . 2_767 ?
Mn6 O4 Mn4 100.92(17) . 2_767 ?
Mn2 O4 Mn4 97.08(15) . 2_767 ?
C31 O6 Mn3 131.6(4) . . ?
C31 O7 Mn4 130.0(4) . . ?
C38 O8 Mn7 138.6(4) . . ?
C38 O8 Mn3 115.4(4) . . ?
Mn7 O8 Mn3 86.46(15) . . ?
C38 O9 Mn5 126.5(4) . . ?
C45 O10 Mn4 128.1(4) . . ?
C45 O11 Mn3 134.2(4) . . ?
C52 O12 Mn8 124.6(4) . . ?
C52 O13 Mn2 141.3(4) . . ?
C52 O13 Mn7 119.2(4) . . ?
Mn2 O13 Mn7 90.58(17) . . ?
C59 O14 Mn7 134.9(4) . . ?
C59 O15 Mn5 130.1(4) . . ?
C66 O16 Mn8 132.5(4) . . ?
Mn8 O18 Mn7 127.4(2) . . ?
Mn8 O18 Mn3 115.5(2) . . ?
Mn7 O18 Mn3 110.16(19) . . ?
Mn8 O18 Mn1 98.28(16) . . ?
Mn7 O18 Mn1 100.56(17) . . ?
Mn3 O18 Mn1 97.14(17) . . ?
Mn4 O19 Mn6 96.26(18) . . ?
Mn4 O19 Mn5 101.57(18) . 2_767 ?
Mn6 O19 Mn5 160.9(2) . 2_767 ?
Mn4 O19 Mn6 99.06(16) . 2_767 ?
Mn6 O19 Mn6 95.15(15) . 2_767 ?
Mn5 O19 Mn6 88.68(14) 2_767 2_767 ?
Mn4 O20 Mn3 121.88(19) . . ?
Mn4 O20 Mn6 96.20(17) . . ?
Mn3 O20 Mn6 125.5(2) . . ?
Mn8 O21 Mn6 127.8(3) . . ?
C25 O22 Mn4 121.6(4) . 2_767 ?
C25 O22 Mn2 115.4(4) . . ?
Mn4 O22 Mn2 105.28(18) 2_767 . ?
C25 O22 Mn5 120.3(4) . . ?
Mn4 O22 Mn5 92.71(17) 2_767 . ?
Mn2 O22 Mn5 96.93(15) . . ?
Mn7 O24 Mn6 125.95(19) . . ?
Mn7 O24 Mn2 106.44(19) . . ?
Mn6 O24 Mn2 98.07(17) . . ?
Mn7 O24 Mn5 114.7(2) . . ?
Mn6 O24 Mn5 102.51(18) . . ?
Mn2 O24 Mn5 106.79(16) . . ?
C2 N1 C6 117.4(6) . . ?
C2 N1 Mn1 113.9(4) . . ?
C6 N1 Mn1 126.1(5) . . ?
C8 N2 C12 117.3(7) . . ?
C8 N2 Mn1 115.6(5) . . ?
C12 N2 Mn1 125.3(5) . . ?
C14 N3 C18 118.2(8) . . ?
C14 N3 Mn1 116.8(5) . . ?
C18 N3 Mn1 124.8(6) . . ?
C24 N4 C20 116.7(7) . . ?
C24 N4 Mn2 125.1(6) . . ?
C20 N4 Mn2 118.0(5) . . ?
C30 N5 C26 119.1(7) . . ?
C30 N5 Mn2 123.3(6) . . ?
C26 N5 Mn2 117.6(4) . . ?
O1 C1 C2 111.6(6) . . ?
N1 C2 C3 123.5(6) . . ?
N1 C2 C1 116.9(6) . . ?
C3 C2 C1 119.5(6) . . ?
C2 C3 C4 117.3(7) . . ?
C5 C4 C3 119.7(7) . . ?
C4 C5 C6 118.6(7) . . ?
N1 C6 C5 123.4(7) . . ?
O2 C7 C8 112.8(6) . . ?
N2 C8 C9 123.3(7) . . ?
N2 C8 C7 116.1(7) . . ?
C9 C8 C7 120.6(7) . . ?
C8 C9 C10 118.8(8) . . ?
C9 C10 C11 119.3(9) . . ?
C12 C11 C10 117.5(9) . . ?
N2 C12 C11 123.7(8) . . ?
O3 C13 C14 111.1(6) . . ?
N3 C14 C15 123.2(8) . . ?
N3 C14 C13 116.1(7) . . ?
C15 C14 C13 120.7(9) . . ?
C16 C15 C14 117.8(10) . . ?
C17 C16 C15 119.7(10) . . ?
C16 C17 C18 119.2(10) . . ?
N3 C18 C17 121.7(10) . . ?
O4 C19 C20 110.9(5) . . ?
N4 C20 C21 123.7(7) . . ?
N4 C20 C19 116.9(6) . . ?
C21 C20 C19 119.4(7) . . ?
C20 C21 C22 117.5(8) . . ?
C23 C22 C21 120.2(9) . . ?
C22 C23 C24 117.0(9) . . ?
N4 C24 C23 124.8(9) . . ?
O22 C25 C26 112.7(6) . . ?
C27 C26 N5 120.3(8) . . ?
C27 C26 C25 121.8(8) . . ?
N5 C26 C25 117.9(6) . . ?
C26 C27 C28 120.6(9) . . ?
C27 C28 C29 121.2(9) . . ?
C28 C29 C30 115.4(9) . . ?
N5 C30 C29 123.4(9) . . ?
O7 C31 O6 125.0(6) . . ?
O7 C31 C32 118.1(6) . . ?
O6 C31 C32 116.8(6) . . ?
C33 C32 C37 119.1(7) . . ?
C33 C32 C31 120.9(6) . . ?
C37 C32 C31 120.0(6) . . ?
C34 C33 C32 120.4(8) . . ?
C35 C34 C33 121.0(9) . . ?
C34 C35 C36 119.7(9) . . ?
C37 C36 C35 120.0(9) . . ?
C36 C37 C32 119.8(8) . . ?
O8 C38 O9 123.8(6) . . ?
O8 C38 C39 118.2(5) . . ?
O9 C38 C39 118.0(6) . . ?
C44 C39 C40 118.9(6) . . ?
C44 C39 C38 120.7(6) . . ?
C40 C39 C38 120.5(6) . . ?
C41 C40 C39 120.3(7) . . ?
C40 C41 C42 120.6(7) . . ?
C41 C42 C43 118.9(7) . . ?
C44 C43 C42 120.3(8) . . ?
C43 C44 C39 120.9(7) . . ?
O11 C45 O10 125.2(5) . . ?
O11 C45 C46 116.9(6) . . ?
O10 C45 C46 117.9(6) . . ?
C51 C46 C47 120.9(6) . . ?
C51 C46 C45 120.5(6) . . ?
C47 C46 C45 118.6(6) . . ?
C46 C47 C48 118.3(6) . . ?
C49 C48 C47 120.4(7) . . ?
C50 C49 C48 120.3(6) . . ?
C49 C50 C51 120.2(7) . . ?
C46 C51 C50 120.0(6) . . ?
O12 C52 O13 124.1(6) . . ?
O12 C52 C53 118.2(6) . . ?
O13 C52 C53 117.4(6) . . ?
C58 C53 C54 119.3(8) . . ?
C58 C53 C52 120.6(8) . . ?
C54 C53 C52 119.8(7) . . ?
C55 C54 C53 122.2(10) . . ?
C54 C55 C56 118.6(12) . . ?
C55 C56 C57 122.0(11) . . ?
C56 C57 C58 117.7(10) . . ?
C53 C58 C57 119.9(10) . . ?
O15 C59 O14 125.6(6) . . ?
O15 C59 C60 119.0(6) . . ?
O14 C59 C60 115.4(6) . . ?
C61 C60 C65 119.6(7) . . ?
C61 C60 C59 119.0(7) . . ?
C65 C60 C59 121.3(7) . . ?
C60 C61 C62 121.4(9) . . ?
C61 C62 C63 118.9(9) . . ?
C64 C63 C62 120.2(8) . . ?
C63 C64 C65 119.9(9) . . ?
C64 C65 C60 120.0(8) . . ?
O17 C66 O16 123.4(7) . . ?
O17 C66 C67 119.3(8) . . ?
O16 C66 C67 117.3(7) . . ?
C72 C67 C68 118.7(8) . . ?
C72 C67 C66 120.8(8) . . ?
C68 C67 C66 120.4(8) . . ?
C67 C68 C69 118.9(10) . . ?
C70 C69 C68 120.6(11) . . ?
C71 C70 C69 119.5(10) . . ?
C70 C71 C72 121.1(11) . . ?
C67 C72 C71 121.(1) . . ?
O25 C73 O26 119.7 . . ?
O25 C73 C74 119.9 . . ?
O26 C73 C74 120.3 . . ?
C79 C74 C75 120.0 . . ?
C79 C74 C73 119.7 . . ?
C75 C74 C73 119.9 . . ?
C76 C75 C74 120.0 . . ?
C75 C76 C77 120.0 . . ?
C78 C77 C76 120.0 . . ?
C79 C78 C77 120.0 . . ?
C78 C79 C74 120.0 . . ?
O27 C80 O28 117.8 . . ?
O27 C80 C81 120.3 . . ?
O28 C80 C81 119.8 . . ?
C82 C81 C86 120.0 . . ?
C82 C81 C80 119.7 . . ?
C86 C81 C80 120.2 . . ?
C81 C82 C83 120.0 . . ?
C84 C83 C82 120.0 . . ?
C85 C84 C83 120.0 . . ?
C84 C85 C86 120.0 . . ?
C85 C86 C81 120.0 . . ?

loop_
_geom_bond_atom_site_label_1
_geom_bond_atom_site_label_2
_geom_bond_distance
_geom_bond_site_symmetry_2
_geom_bond_publ_flag
Mn1 O1 2.165(4) . ?
Mn1 O3 2.168(5) . ?
Mn1 O2 2.200(4) . ?
Mn1 N3 2.259(7) . ?
Mn1 N2 2.270(6) . ?
Mn1 N1 2.354(5) . ?
Mn1 O18 2.413(4) . ?
Mn2 O24 2.140(4) . ?
Mn2 N5 2.183(6) . ?
Mn2 O4 2.189(4) . ?
Mn2 O13 2.209(4) . ?
Mn2 N4 2.212(6) . ?
Mn2 O22 2.268(4) . ?
Mn2 Mn6 3.0765(13) . ?
Mn2 Mn7 3.2169(14) . ?
Mn3 O20 1.874(4) . ?
Mn3 O1 1.888(4) . ?
Mn3 O18 1.928(4) . ?
Mn3 O6 1.954(4) . ?
Mn3 O11 2.148(4) . ?
Mn3 O8 2.379(4) . ?
Mn3 Mn7 3.1527(13) . ?
Mn4 O20 1.869(4) . ?
Mn4 O19 1.882(4) . ?
Mn4 O22 1.949(4) 2_767 ?
Mn4 O7 1.973(4) . ?
Mn4 O10 2.160(4) . ?
Mn4 O4 2.290(4) 2_767 ?
Mn4 Mn6 2.8055(13) . ?
Mn4 Mn5 3.1164(13) 2_767 ?
Mn5 O15 2.122(5) . ?
Mn5 O9 2.124(4) . ?
Mn5 O19 2.135(4) 2_767 ?
Mn5 O23 2.149(4) . ?
Mn5 O24 2.158(4) . ?
Mn5 O22 2.341(4) . ?
Mn5 Mn4 3.1163(13) 2_767 ?
Mn5 Mn6 3.1921(13) . ?
Mn6 O19 1.886(4) . ?
Mn6 O20 1.900(4) . ?
Mn6 O24 1.930(4) . ?
Mn6 O4 1.972(4) . ?
Mn6 O21 2.108(4) . ?
Mn6 O19 2.423(4) 2_767 ?
Mn6 Mn6 3.2009(18) 2_767 ?
Mn7 O24 1.871(4) . ?
Mn7 O2 1.906(4) . ?
Mn7 O18 1.917(4) . ?
Mn7 O14 1.965(4) . ?
Mn7 O8 2.221(4) . ?
Mn7 O13 2.316(5) . ?
Mn8 O21 1.853(4) . ?
Mn8 O3 1.897(4) . ?
Mn8 O18 1.903(4) . ?
Mn8 O16 1.942(4) . ?
Mn8 O12 2.174(5) . ?
O1 C1 1.411(7) . ?
O2 C7 1.395(8) . ?
O3 C13 1.388(8) . ?
O4 C19 1.425(7) . ?
O4 Mn4 2.290(4) 2_767 ?
O6 C31 1.287(7) . ?
O7 C31 1.257(7) . ?
O8 C38 1.266(7) . ?
O9 C38 1.276(7) . ?
O10 C45 1.256(7) . ?
O11 C45 1.247(7) . ?
O12 C52 1.246(8) . ?
O13 C52 1.282(8) . ?
O14 C59 1.294(7) . ?
O15 C59 1.215(8) . ?
O16 C66 1.270(9) . ?
O17 C66 1.243(9) . ?
O19 Mn5 2.135(4) 2_767 ?
O19 Mn6 2.423(4) 2_767 ?
O22 C25 1.423(7) . ?
O22 Mn4 1.949(4) 2_767 ?
N1 C2 1.328(8) . ?
N1 C6 1.329(9) . ?
N2 C8 1.342(9) . ?
N2 C12 1.357(9) . ?
N3 C14 1.34(1) . ?
N3 C18 1.356(11) . ?
N4 C24 1.323(10) . ?
N4 C20 1.343(9) . ?
N5 C30 1.306(10) . ?
N5 C26 1.378(9) . ?
C1 C2 1.512(9) . ?
C2 C3 1.390(9) . ?
C3 C4 1.391(10) . ?
C4 C5 1.357(11) . ?
C5 C6 1.384(10) . ?
C7 C8 1.476(11) . ?
C8 C9 1.381(11) . ?
C9 C10 1.387(13) . ?
C10 C11 1.408(14) . ?
C11 C12 1.380(13) . ?
C13 C14 1.503(11) . ?
C14 C15 1.406(11) . ?
C15 C16 1.384(14) . ?
C16 C17 1.380(15) . ?
C17 C18 1.398(14) . ?
C19 C20 1.524(9) . ?
C20 C21 1.365(10) . ?
C21 C22 1.396(12) . ?
C22 C23 1.364(13) . ?
C23 C24 1.380(12) . ?
C25 C26 1.502(10) . ?
C26 C27 1.351(10) . ?
C27 C28 1.351(12) . ?
C28 C29 1.384(13) . ?
C29 C30 1.416(12) . ?
C31 C32 1.476(9) . ?
C32 C33 1.395(9) . ?
C32 C37 1.397(10) . ?
C33 C34 1.376(10) . ?
C34 C35 1.357(12) . ?
C35 C36 1.409(13) . ?
C36 C37 1.381(11) . ?
C38 C39 1.487(9) . ?
C39 C44 1.375(9) . ?
C39 C40 1.398(9) . ?
C40 C41 1.366(9) . ?
C41 C42 1.369(11) . ?
C42 C43 1.404(11) . ?
C43 C44 1.354(10) . ?
C45 C46 1.517(8) . ?
C46 C51 1.369(9) . ?
C46 C47 1.382(9) . ?
C47 C48 1.401(9) . ?
C48 C49 1.369(10) . ?
C49 C50 1.365(10) . ?
C50 C51 1.378(9) . ?
C52 C53 1.509(10) . ?
C53 C58 1.346(11) . ?
C53 C54 1.373(12) . ?
C54 C55 1.345(12) . ?
C55 C56 1.357(16) . ?
C56 C57 1.369(16) . ?
C57 C58 1.413(13) . ?
C59 C60 1.516(9) . ?
C60 C61 1.353(10) . ?
C60 C65 1.39(1) . ?
C61 C62 1.380(11) . ?
C62 C63 1.398(13) . ?
C63 C64 1.365(12) . ?
C64 C65 1.385(10) . ?
C66 C67 1.486(10) . ?
C67 C72 1.355(11) . ?
C67 C68 1.362(11) . ?
C68 C69 1.396(13) . ?
C69 C70 1.361(16) . ?
C70 C71 1.306(15) . ?
C71 C72 1.374(11) . ?
C73 O25 1.1763 . ?
C73 O26 1.1834 . ?
C73 C74 1.3969 . ?
C74 C79 1.3901 . ?
C74 C75 1.3901 . ?
C75 C76 1.3900 . ?
C76 C77 1.3901 . ?
C77 C78 1.3900 . ?
C78 C79 1.3899 . ?
C80 O27 1.1823 . ?
C80 O28 1.1841 . ?
C80 C81 1.3937 . ?
C81 C82 1.3899 . ?
C81 C86 1.3900 . ?
C82 C83 1.3901 . ?
C83 C84 1.3899 . ?
C84 C85 1.3897 . ?
C85 C86 1.3900 . ?

loop_
_geom_hbond_atom_site_label_D
_geom_hbond_atom_site_label_H
_geom_hbond_atom_site_label_A
_geom_hbond_distance_DH
_geom_hbond_distance_HA
_geom_hbond_distance_DA
_geom_hbond_angle_DHA
_geom_hbond_site_symmetry_A
O21 H21 O17 0.90(7) 1.85(7) 2.653(7) 149(6) .
O23 H23" O10 0.94 2.20 3.000(6) 141.9 2_767
O23 H23" O17 0.94 2.39 2.890(9) 113.3 2_767

loop_
_platon_squeeze_void_nr
_platon_squeeze_void_average_x
_platon_squeeze_void_average_y
_platon_squeeze_void_average_z
_platon_squeeze_void_volume
_platon_squeeze_void_count_electrons
_platon_squeeze_void_content
1 -0.139 0.000 0.500 685 158 ' '
2 0.455 0.827 0.048 34 15 ' '
3 0.545 0.174 0.952 34 17 ' '
